data_7031046
loop_
_publ_author_name
'Rahanyan, Nelli'
'Duttwyler, Simon'
'Linden, Anthony'
'Baldridge, Kim K.'
'Siegel, Jay S.'

_publ_section_title
;
 Cu(i) and Ag(i) complexes of 7,10-bis-N-heterocycle-diazafluoranthenes:
 programmed molecular grids?
;
_journal_issue 28
_journal_name_full 'Dalton transactions (Cambridge, England : 2003)'
_journal_page_first 11027
_journal_page_last 11038
_journal_paper_doi 10.1039/c4dt01460j
_journal_volume 43
_journal_year 2014
_chemical_formula_moiety 'C64 H60 Ag2 N8 2+, 2(C H B11 Cl11 -), 4(C6 H4 Cl2), C H2 Cl2'
_chemical_formula_sum 'C91 H80 Ag2 B22 Cl32 N8'
_chemical_formula_weight 2873.74
_chemical_name_systematic
; 
 ? 
;
_space_group_IT_number 2
_symmetry_cell_setting triclinic
_symmetry_Int_Tables_number 2
_symmetry_space_group_name_Hall '-P 1'
_symmetry_space_group_name_H-M 'P -1'
_atom_sites_solution_hydrogens geom
_atom_sites_solution_primary direct
_atom_sites_solution_secondary difmap
_audit_creation_date 09-02-02
_audit_creation_method SHELXL-97
_cell_angle_alpha 75.5567(7)
_cell_angle_beta 74.1397(7)
_cell_angle_gamma 73.6649(7)
_cell_formula_units_Z 1
_cell_length_a 12.8147(2)
_cell_length_b 14.1011(2)
_cell_length_c 18.4969(2)
_cell_measurement_reflns_used 58676
_cell_measurement_temperature 160(1)
_cell_measurement_theta_max 30.0
_cell_measurement_theta_min 2.0
_cell_volume 3031.00(7)
_computing_cell_refinement 'DENZO-SMN (Otwinowski & Minor, 1997)'
_computing_data_collection 'COLLECT (Nonius, 2000)'
_computing_data_reduction 'DENZO-SMN and SCALEPACK (Otwinowski & Minor, 1997)'
_computing_molecular_graphics 'ORTEPII (Johnson, 1976)'
_computing_publication_material 'SHELXL97 and PLATON (Spek, 2006)'
_computing_structure_refinement 'SHELXL97 (Sheldrick, 1997)'
_computing_structure_solution 'SIR92 (Altomare et al., 1994)'
_diffrn_ambient_temperature 160(1)
_diffrn_detector '65 mm CCD camera on \k goniostat'
_diffrn_detector_area_resol_mean 9
_diffrn_measured_fraction_theta_full 0.994
_diffrn_measured_fraction_theta_max 0.994
_diffrn_measurement_device_type 'Nonius KappaCCD area-detector diffractometer'
_diffrn_measurement_method '\f and \w scans with \k offsets'
_diffrn_radiation_monochromator 'horizontally mounted graphite crystal'
_diffrn_radiation_source 'Nonius FR590 sealed tube generator'
_diffrn_radiation_type 'Mo K\a'
_diffrn_radiation_wavelength 0.71073
_diffrn_reflns_av_R_equivalents 0.0540
_diffrn_reflns_av_sigmaI/netI 0.0451
_diffrn_reflns_limit_h_max 18
_diffrn_reflns_limit_h_min -17
_diffrn_reflns_limit_k_max 19
_diffrn_reflns_limit_k_min -19
_diffrn_reflns_limit_l_max 26
_diffrn_reflns_limit_l_min -26
_diffrn_reflns_number 88798
_diffrn_reflns_theta_full 30.02
_diffrn_reflns_theta_max 30.02
_diffrn_reflns_theta_min 2.01
_diffrn_standards_decay_% 0
_diffrn_standards_number 0
_exptl_absorpt_coefficient_mu 1.074
_exptl_absorpt_correction_T_max 0.780
_exptl_absorpt_correction_T_min 0.720
_exptl_absorpt_correction_type multi-scan
_exptl_absorpt_process_details '(Blessing, 1995)'
_exptl_crystal_colour yellow
_exptl_crystal_density_diffrn 1.574
_exptl_crystal_density_method 'not measured'
_exptl_crystal_description prism
_exptl_crystal_F_000 1430
_exptl_crystal_size_max 0.25
_exptl_crystal_size_mid 0.22
_exptl_crystal_size_min 0.15
_platon_squeeze_details 'see _refine_special_details'
_refine_diff_density_max 0.528
_refine_diff_density_min -0.683
_refine_diff_density_rms 0.107
_refine_ls_extinction_coef 0.0011(2)
_refine_ls_extinction_expression Fc^*^=kFc[1+0.001xFc^2^\l^3^/sin(2\q)]^-1/4^
_refine_ls_extinction_method SHELXL
_refine_ls_goodness_of_fit_ref 1.059
_refine_ls_hydrogen_treatment constr
_refine_ls_matrix_type full
_refine_ls_number_parameters 620
_refine_ls_number_reflns 17607
_refine_ls_number_restraints 0
_refine_ls_restrained_S_all 1.059
_refine_ls_R_factor_all 0.0601
_refine_ls_R_factor_gt 0.0398
_refine_ls_shift/su_max 0.001
_refine_ls_shift/su_mean 0.000
_refine_ls_structure_factor_coef Fsqd
_refine_ls_weighting_details 'w=1/[\s^2^(Fo^2^)+(0.0552P)^2^] where P=(Fo^2^+2Fc^2^)/3'
_refine_ls_weighting_scheme calc
_refine_ls_wR_factor_gt 0.0983
_refine_ls_wR_factor_ref 0.1053
_reflns_number_gt 13066
_reflns_number_total 17607
_reflns_threshold_expression 'I > 2\s(I)'
_cod_data_source_file c4dt01460j1.cif
_cod_data_source_block IV
_cod_depositor_comments 'Adding full bibliography for 7031040--7031051.cif.'
_cod_original_sg_symbol_H-M 'P -1         '
_cod_database_code 7031046

loop_
_symmetry_equiv_pos_as_xyz
'x, y, z'
'-x, -y, -z'

loop_
_atom_site_label
_atom_site_type_symbol
_atom_site_fract_x
_atom_site_fract_y
_atom_site_fract_z
_atom_site_U_iso_or_equiv
_atom_site_adp_type
_atom_site_occupancy
_atom_site_symmetry_multiplicity
_atom_site_calc_flag
_atom_site_refinement_flags
Ag1 Ag 0.481609(13) 0.363257(12) 0.018682(9) 0.03112(6) Uani 1 1 d .
N1 N 0.60861(13) 0.39269(11) 0.06767(9) 0.0227(3) Uani 1 1 d .
N2 N 0.62310(13) 0.48666(11) 0.05591(9) 0.0227(3) Uani 1 1 d .
N18 N 0.62675(13) 0.68586(12) 0.03582(9) 0.0241(3) Uani 1 1 d .
N32 N 0.53496(15) 0.20738(13) 0.12281(10) 0.0296(4) Uani 1 1 d .
C3 C 0.66124(15) 0.51444(13) 0.10638(10) 0.0206(4) Uani 1 1 d .
C4 C 0.67602(15) 0.45093(14) 0.17596(10) 0.0217(4) Uani 1 1 d .
C5 C 0.68997(15) 0.46610(14) 0.24833(10) 0.0223(4) Uani 1 1 d .
C6 C 0.68577(16) 0.54764(15) 0.27842(11) 0.0247(4) Uani 1 1 d .
H6 H 0.6810 0.6124 0.2467 0.030 Uiso 1 1 calc R
C7 C 0.68856(16) 0.53527(15) 0.35656(11) 0.0258(4) Uani 1 1 d .
C8 C 0.69548(17) 0.44052(15) 0.40259(11) 0.0268(4) Uani 1 1 d .
H8 H 0.6998 0.4323 0.4543 0.032 Uiso 1 1 calc R
C9 C 0.69626(16) 0.35558(15) 0.37421(11) 0.0249(4) Uani 1 1 d .
C10 C 0.69460(17) 0.25703(15) 0.41683(11) 0.0277(4) Uani 1 1 d .
H10 H 0.6994 0.2422 0.4690 0.033 Uiso 1 1 calc R
C11 C 0.68605(16) 0.18141(14) 0.38385(11) 0.0247(4) Uani 1 1 d .
C12 C 0.67795(16) 0.20271(14) 0.30609(11) 0.0241(4) Uani 1 1 d .
H12 H 0.6694 0.1522 0.2839 0.029 Uiso 1 1 calc R
C13 C 0.68262(16) 0.29763(14) 0.26294(10) 0.0218(4) Uani 1 1 d .
C14 C 0.66879(15) 0.35023(14) 0.18519(10) 0.0214(4) Uani 1 1 d .
C15 C 0.63868(15) 0.32356(14) 0.12734(10) 0.0214(4) Uani 1 1 d .
C16 C 0.69369(16) 0.37135(14) 0.29756(11) 0.0232(4) Uani 1 1 d .
C17 C 0.68765(15) 0.61548(14) 0.08179(10) 0.0216(4) Uani 1 1 d .
C19 C 0.65022(18) 0.77688(15) 0.01303(12) 0.0304(4) Uani 1 1 d .
H19 H 0.6070 0.8270 -0.0188 0.036 Uiso 1 1 calc R
C20 C 0.7336(2) 0.80190(16) 0.03323(13) 0.0353(5) Uani 1 1 d .
H20 H 0.7461 0.8680 0.0167 0.042 Uiso 1 1 calc R
C21 C 0.79879(19) 0.72864(16) 0.07814(12) 0.0327(5) Uani 1 1 d .
H21 H 0.8585 0.7428 0.0916 0.039 Uiso 1 1 calc R
C22 C 0.77474(17) 0.63356(15) 0.10313(11) 0.0259(4) Uani 1 1 d .
H22 H 0.8176 0.5820 0.1343 0.031 Uiso 1 1 calc R
C23 C 0.67578(19) 0.62703(16) 0.39178(12) 0.0322(5) Uani 1 1 d .
C24 C 0.5607(2) 0.6448(2) 0.44571(17) 0.0521(7) Uani 1 1 d .
H241 H 0.5565 0.5866 0.4876 0.078 Uiso 1 1 calc R
H242 H 0.5032 0.6538 0.4173 0.078 Uiso 1 1 calc R
H243 H 0.5487 0.7052 0.4667 0.078 Uiso 1 1 calc R
C25 C 0.6853(3) 0.72242(19) 0.33085(16) 0.0607(8) Uani 1 1 d .
H251 H 0.6257 0.7390 0.3029 0.091 Uiso 1 1 calc R
H252 H 0.7578 0.7108 0.2950 0.091 Uiso 1 1 calc R
H253 H 0.6786 0.7783 0.3557 0.091 Uiso 1 1 calc R
C26 C 0.7652(2) 0.6069(2) 0.43751(15) 0.0441(6) Uani 1 1 d .
H261 H 0.7557 0.6657 0.4599 0.066 Uiso 1 1 calc R
H262 H 0.8391 0.5940 0.4035 0.066 Uiso 1 1 calc R
H263 H 0.7581 0.5481 0.4784 0.066 Uiso 1 1 calc R
C27 C 0.68540(18) 0.07568(15) 0.43312(11) 0.0294(4) Uani 1 1 d .
C28 C 0.5922(2) 0.08415(17) 0.50595(13) 0.0401(5) Uani 1 1 d .
H281 H 0.5201 0.1142 0.4916 0.060 Uiso 1 1 calc R
H282 H 0.6059 0.1266 0.5354 0.060 Uiso 1 1 calc R
H283 H 0.5912 0.0170 0.5372 0.060 Uiso 1 1 calc R
C29 C 0.7980(2) 0.03183(17) 0.45555(13) 0.0389(5) Uani 1 1 d .
H291 H 0.7983 -0.0349 0.4878 0.058 Uiso 1 1 calc R
H292 H 0.8106 0.0762 0.4840 0.058 Uiso 1 1 calc R
H293 H 0.8573 0.0261 0.4093 0.058 Uiso 1 1 calc R
C30 C 0.6652(2) 0.00468(16) 0.39103(12) 0.0340(5) Uani 1 1 d .
H301 H 0.7253 -0.0039 0.3455 0.051 Uiso 1 1 calc R
H302 H 0.5938 0.0330 0.3755 0.051 Uiso 1 1 calc R
H303 H 0.6635 -0.0608 0.4249 0.051 Uiso 1 1 calc R
C31 C 0.63237(16) 0.21887(14) 0.12938(10) 0.0225(4) Uani 1 1 d .
C33 C 0.5271(2) 0.11303(16) 0.12858(13) 0.0359(5) Uani 1 1 d .
H33 H 0.4582 0.1026 0.1262 0.043 Uiso 1 1 calc R
C34 C 0.6137(2) 0.03000(16) 0.13783(13) 0.0370(5) Uani 1 1 d .
H34 H 0.6037 -0.0356 0.1421 0.044 Uiso 1 1 calc R
C35 C 0.7143(2) 0.04336(15) 0.14077(13) 0.0345(5) Uani 1 1 d .
H35 H 0.7760 -0.0123 0.1452 0.041 Uiso 1 1 calc R
C36 C 0.72390(18) 0.14023(15) 0.13704(12) 0.0283(4) Uani 1 1 d .
H36 H 0.7920 0.1521 0.1397 0.034 Uiso 1 1 calc R
Cl1 Cl 1.07079(4) -0.04307(4) -0.23837(3) 0.03540(12) Uani 1 1 d .
Cl2 Cl 0.89379(5) 0.00572(4) -0.37472(3) 0.03588(12) Uani 1 1 d .
Cl3 Cl 0.60420(5) 0.07175(4) -0.27380(3) 0.03857(13) Uani 1 1 d .
Cl4 Cl 0.60170(4) 0.06287(4) -0.07159(3) 0.03674(13) Uani 1 1 d .
Cl5 Cl 0.89526(5) -0.00256(4) -0.05160(3) 0.03465(12) Uani 1 1 d .
Cl6 Cl 0.80968(5) -0.12164(4) -0.17549(3) 0.03495(12) Uani 1 1 d .
Cl7 Cl 1.02832(5) 0.20619(4) -0.36798(3) 0.03708(13) Uani 1 1 d .
Cl8 Cl 0.74547(5) 0.27584(4) -0.38965(3) 0.03679(13) Uani 1 1 d .
Cl9 Cl 0.56449(5) 0.30686(4) -0.20714(3) 0.04114(14) Uani 1 1 d .
Cl10 Cl 0.73884(5) 0.26622(4) -0.07509(3) 0.04036(13) Uani 1 1 d .
Cl11 Cl 1.02450(5) 0.19963(4) -0.17398(3) 0.04006(14) Uani 1 1 d .
C1 C 0.81991(17) 0.24377(15) -0.24153(11) 0.0266(4) Uani 1 1 d .
H1 H 0.8224 0.3252 -0.2560 0.032 Uiso 1 1 calc R
B1 B 0.94133(19) 0.04628(17) -0.22945(13) 0.0250(4) Uani 1 1 d .
B2 B 0.85493(19) 0.06893(17) -0.29655(13) 0.0252(4) Uani 1 1 d .
B3 B 0.71236(19) 0.10114(17) -0.24643(13) 0.0259(4) Uani 1 1 d .
B4 B 0.71118(19) 0.09818(17) -0.14832(13) 0.0252(4) Uani 1 1 d .
B5 B 0.85275(19) 0.06481(16) -0.13790(12) 0.0247(4) Uani 1 1 d .
B6 B 0.81262(19) 0.00828(16) -0.19933(13) 0.0250(4) Uani 1 1 d .
B7 B 0.92203(19) 0.16350(17) -0.29434(12) 0.0250(4) Uani 1 1 d .
B8 B 0.78036(19) 0.19736(16) -0.30440(13) 0.0254(4) Uani 1 1 d .
B9 B 0.69110(19) 0.21423(17) -0.21351(13) 0.0271(5) Uani 1 1 d .
B10 B 0.7773(2) 0.19291(17) -0.14695(13) 0.0269(5) Uani 1 1 d .
B11 B 0.9198(2) 0.16058(17) -0.19680(13) 0.0261(5) Uani 1 1 d .
Cl12 Cl 1.00621(6) 0.54386(5) 0.24206(4) 0.05384(17) Uani 1 1 d .
Cl13 Cl 1.09390(6) 0.52110(5) 0.39079(4) 0.04911(15) Uani 1 1 d .
C37 C 1.01128(19) 0.43311(17) 0.30994(13) 0.0363(5) Uani 1 1 d .
C38 C 1.0478(2) 0.42434(17) 0.37568(13) 0.0369(5) Uani 1 1 d .
C39 C 1.0481(2) 0.33778(19) 0.43026(15) 0.0486(6) Uani 1 1 d .
H39 H 1.0711 0.3322 0.4761 0.058 Uiso 1 1 calc R
C40 C 1.0147(2) 0.25896(19) 0.41830(17) 0.0526(7) Uani 1 1 d .
H40 H 1.0155 0.1990 0.4558 0.063 Uiso 1 1 calc R
C41 C 0.9801(2) 0.26718(19) 0.35184(16) 0.0480(6) Uani 1 1 d .
H41 H 0.9583 0.2126 0.3433 0.058 Uiso 1 1 calc R
C42 C 0.9777(2) 0.3547(2) 0.29841(15) 0.0438(6) Uani 1 1 d .
H42 H 0.9527 0.3610 0.2532 0.053 Uiso 1 1 calc R

loop_
_atom_site_aniso_label
_atom_site_aniso_U_11
_atom_site_aniso_U_22
_atom_site_aniso_U_33
_atom_site_aniso_U_23
_atom_site_aniso_U_13
_atom_site_aniso_U_12
Ag1 0.03576(10) 0.03032(9) 0.03376(9) -0.00142(7) -0.02173(7) -0.00803(7)
N1 0.0278(8) 0.0212(7) 0.0220(8) -0.0038(6) -0.0107(6) -0.0055(7)
N2 0.0250(8) 0.0206(7) 0.0234(8) -0.0024(6) -0.0092(6) -0.0046(6)
N18 0.0262(8) 0.0238(8) 0.0224(8) -0.0025(6) -0.0077(6) -0.0052(7)
N32 0.0331(9) 0.0286(9) 0.0311(9) -0.0031(7) -0.0144(7) -0.0084(7)
C3 0.0223(9) 0.0203(8) 0.0210(9) -0.0037(7) -0.0086(7) -0.0041(7)
C4 0.0232(9) 0.0228(9) 0.0216(9) -0.0049(7) -0.0081(7) -0.0052(7)
C5 0.0221(9) 0.0242(9) 0.0214(9) -0.0039(7) -0.0072(7) -0.0048(7)
C6 0.0238(9) 0.0268(10) 0.0258(10) -0.0068(8) -0.0087(8) -0.0046(8)
C7 0.0246(10) 0.0293(10) 0.0264(10) -0.0107(8) -0.0072(8) -0.0043(8)
C8 0.0302(10) 0.0315(10) 0.0212(9) -0.0068(8) -0.0103(8) -0.0049(8)
C9 0.0264(10) 0.0276(10) 0.0211(9) -0.0040(8) -0.0088(8) -0.0040(8)
C10 0.0325(11) 0.0298(10) 0.0197(9) -0.0019(8) -0.0084(8) -0.0055(8)
C11 0.0261(10) 0.0248(9) 0.0211(9) -0.0023(8) -0.0054(7) -0.0043(8)
C12 0.0253(10) 0.0232(9) 0.0240(9) -0.0054(8) -0.0067(8) -0.0035(8)
C13 0.0250(9) 0.0236(9) 0.0175(8) -0.0031(7) -0.0078(7) -0.0044(7)
C14 0.0234(9) 0.0231(9) 0.0186(8) -0.0038(7) -0.0084(7) -0.0032(7)
C15 0.0221(9) 0.0215(9) 0.0212(9) -0.0041(7) -0.0067(7) -0.0040(7)
C16 0.0245(9) 0.0248(9) 0.0210(9) -0.0049(7) -0.0081(7) -0.0033(8)
C17 0.0230(9) 0.0236(9) 0.0192(9) -0.0057(7) -0.0055(7) -0.0047(7)
C19 0.0367(11) 0.0243(10) 0.0296(10) -0.0004(8) -0.0100(9) -0.0073(9)
C20 0.0442(13) 0.0283(11) 0.0387(12) -0.0062(9) -0.0084(10) -0.0172(10)
C21 0.0366(12) 0.0382(12) 0.0313(11) -0.0062(9) -0.0079(9) -0.0207(10)
C22 0.0273(10) 0.0278(10) 0.0247(9) -0.0037(8) -0.0091(8) -0.0070(8)
C23 0.0386(12) 0.0328(11) 0.0291(11) -0.0132(9) -0.0099(9) -0.0056(9)
C24 0.0373(13) 0.0602(17) 0.0687(18) -0.0429(15) -0.0117(13) 0.0008(12)
C25 0.111(3) 0.0343(13) 0.0498(16) -0.0108(12) -0.0310(17) -0.0218(15)
C26 0.0427(14) 0.0492(14) 0.0527(15) -0.0260(12) -0.0198(11) -0.0061(11)
C27 0.0352(11) 0.0250(10) 0.0233(10) 0.0005(8) -0.0048(8) -0.0057(9)
C28 0.0496(14) 0.0321(11) 0.0300(11) -0.0021(9) 0.0018(10) -0.0091(10)
C29 0.0452(13) 0.0335(11) 0.0328(12) 0.0014(9) -0.0147(10) -0.0016(10)
C30 0.0426(13) 0.0273(10) 0.0291(11) -0.0013(9) -0.0046(9) -0.0099(9)
C31 0.0289(10) 0.0237(9) 0.0174(8) -0.0037(7) -0.0084(7) -0.0070(8)
C33 0.0425(13) 0.0318(11) 0.0407(12) -0.0003(10) -0.0181(10) -0.0169(10)
C34 0.0513(14) 0.0263(10) 0.0387(12) -0.0041(9) -0.0153(10) -0.0136(10)
C35 0.0439(13) 0.0233(10) 0.0376(12) -0.0057(9) -0.0157(10) -0.0031(9)
C36 0.0307(11) 0.0273(10) 0.0297(10) -0.0049(8) -0.0132(8) -0.0051(8)
Cl1 0.0274(3) 0.0380(3) 0.0348(3) -0.0023(2) -0.0108(2) 0.0019(2)
Cl2 0.0459(3) 0.0348(3) 0.0299(3) -0.0132(2) -0.0141(2) -0.0019(2)
Cl3 0.0356(3) 0.0431(3) 0.0461(3) -0.0048(2) -0.0218(2) -0.0140(2)
Cl4 0.0323(3) 0.0403(3) 0.0337(3) -0.0020(2) -0.0010(2) -0.0125(2)
Cl5 0.0439(3) 0.0386(3) 0.0254(2) 0.0037(2) -0.0175(2) -0.0145(2)
Cl6 0.0466(3) 0.0223(2) 0.0402(3) -0.0010(2) -0.0168(2) -0.0116(2)
Cl7 0.0376(3) 0.0394(3) 0.0300(3) 0.0021(2) -0.0024(2) -0.0147(2)
Cl8 0.0470(3) 0.0329(3) 0.0288(3) 0.0028(2) -0.0198(2) -0.0030(2)
Cl9 0.0345(3) 0.0346(3) 0.0465(3) -0.0083(2) -0.0096(2) 0.0057(2)
Cl10 0.0556(4) 0.0377(3) 0.0313(3) -0.0160(2) -0.0093(2) -0.0080(3)
Cl11 0.0455(3) 0.0431(3) 0.0445(3) -0.0027(2) -0.0216(3) -0.0239(3)
C1 0.0307(10) 0.0229(9) 0.0270(10) -0.0039(8) -0.0099(8) -0.0045(8)
B1 0.0269(11) 0.0253(11) 0.0239(10) -0.0022(9) -0.0104(9) -0.0053(9)
B2 0.0296(11) 0.0241(10) 0.0228(10) -0.0031(9) -0.0098(9) -0.0047(9)
B3 0.0268(11) 0.0256(11) 0.0280(11) -0.0039(9) -0.0116(9) -0.0057(9)
B4 0.0271(11) 0.0239(10) 0.0242(11) -0.0016(9) -0.0074(9) -0.0060(9)
B5 0.0308(12) 0.0239(10) 0.0221(10) -0.0015(8) -0.0104(9) -0.0083(9)
B6 0.0293(11) 0.0225(10) 0.0267(11) -0.0043(9) -0.0098(9) -0.0082(9)
B7 0.0284(11) 0.0254(10) 0.0222(10) -0.0021(9) -0.0093(9) -0.0060(9)
B8 0.0306(12) 0.0222(10) 0.0253(11) -0.0019(9) -0.0131(9) -0.0042(9)
B9 0.0282(11) 0.0238(10) 0.0289(11) -0.0020(9) -0.0106(9) -0.0035(9)
B10 0.0333(12) 0.0260(11) 0.0234(11) -0.0075(9) -0.0068(9) -0.0068(9)
B11 0.0316(12) 0.0261(11) 0.0252(11) -0.0027(9) -0.0111(9) -0.0105(9)
Cl12 0.0627(4) 0.0503(4) 0.0428(3) 0.0080(3) -0.0163(3) -0.0140(3)
Cl13 0.0548(4) 0.0428(3) 0.0527(4) -0.0130(3) -0.0161(3) -0.0081(3)
C37 0.0313(11) 0.0342(11) 0.0344(12) -0.0025(10) -0.0031(9) -0.0004(9)
C38 0.0375(12) 0.0308(11) 0.0380(12) -0.0081(10) -0.0064(10) -0.0012(9)
C39 0.0584(16) 0.0409(13) 0.0426(14) -0.0031(11) -0.0202(12) -0.0003(12)
C40 0.0601(17) 0.0348(13) 0.0543(16) 0.0027(12) -0.0138(14) -0.0060(12)
C41 0.0419(14) 0.0386(13) 0.0611(17) -0.0139(12) -0.0052(12) -0.0071(11)
C42 0.0341(12) 0.0519(15) 0.0443(14) -0.0132(12) -0.0094(10) -0.0037(11)

loop_
_atom_type_symbol
_atom_type_description
_atom_type_number_in_cell
_atom_type_scat_dispersion_real
_atom_type_scat_dispersion_imag
_atom_type_scat_source
C C 91 0.0033 0.0016
; International Tables for Crystallography (1992). 
Vol. C, Tables 4.2.6.8 and 6.1.1.4
;
H H 90 0.0000 0.0000
; International Tables for Crystallography (1992). 
Vol. C, Tables 4.2.6.8 and 6.1.1.4
;
Ag Ag 2 -0.8971 1.1015
; International Tables for Crystallography (1992). 
Vol. C, Tables 4.2.6.8 and 6.1.1.4
;
B B 22 0.0013 0.0007
; International Tables for Crystallography (1992). 
Vol. C, Tables 4.2.6.8 and 6.1.1.4
;
Cl Cl 32 0.1484 0.1585
; International Tables for Crystallography (1992). 
Vol. C, Tables 4.2.6.8 and 6.1.1.4
;
N N 8 0.0061 0.0033
; International Tables for Crystallography (1992). 
Vol. C, Tables 4.2.6.8 and 6.1.1.4
;

loop_
_geom_angle_atom_site_label_1
_geom_angle_atom_site_label_2
_geom_angle_atom_site_label_3
_geom_angle
_geom_angle_site_symmetry_1
_geom_angle_site_symmetry_3
N1 Ag1 N18 171.62(6) . 2_665
N1 Ag1 N2 115.10(5) . 2_665
N18 Ag1 N2 70.95(5) 2_665 2_665
N1 Ag1 N32 72.55(5) . .
N18 Ag1 N32 103.24(5) 2_665 .
N2 Ag1 N32 163.45(5) 2_665 .
C15 N1 N2 120.52(15) . .
C15 N1 Ag1 115.66(12) . .
N2 N1 Ag1 120.06(12) . .
C3 N2 N1 120.42(15) . .
C3 N2 Ag1 110.04(11) . 2_665
N1 N2 Ag1 124.84(12) . 2_665
C19 N18 C17 117.80(17) . .
C19 N18 Ag1 122.34(14) . 2_665
C17 N18 Ag1 118.52(12) . 2_665
C33 N32 C31 116.51(18) . .
C33 N32 Ag1 127.87(14) . .
C31 N32 Ag1 101.24(12) . .
N2 C3 C4 121.39(16) . .
N2 C3 C17 115.01(16) . .
C4 C3 C17 123.59(16) . .
C3 C4 C14 117.19(17) . .
C3 C4 C5 134.14(17) . .
C14 C4 C5 108.48(16) . .
C6 C5 C16 118.38(17) . .
C6 C5 C4 135.88(18) . .
C16 C5 C4 105.10(16) . .
C5 C6 C7 120.35(18) . .
C5 C6 H6 119.8 . .
C7 C6 H6 119.8 . .
C8 C7 C6 119.60(18) . .
C8 C7 C23 119.75(18) . .
C6 C7 C23 120.52(18) . .
C7 C8 C9 121.56(18) . .
C7 C8 H8 119.2 . .
C9 C8 H8 119.2 . .
C16 C9 C10 116.49(18) . .
C16 C9 C8 116.69(18) . .
C10 C9 C8 126.76(18) . .
C11 C10 C9 121.47(18) . .
C11 C10 H10 119.3 . .
C9 C10 H10 119.3 . .
C10 C11 C12 119.88(17) . .
C10 C11 C27 118.94(17) . .
C12 C11 C27 121.18(17) . .
C13 C12 C11 119.50(18) . .
C13 C12 H12 120.3 . .
C11 C12 H12 120.3 . .
C12 C13 C16 119.08(17) . .
C12 C13 C14 135.64(17) . .
C16 C13 C14 105.03(16) . .
C15 C14 C4 117.93(16) . .
C15 C14 C13 133.08(17) . .
C4 C14 C13 108.47(16) . .
N1 C15 C14 121.24(16) . .
N1 C15 C31 115.95(16) . .
C14 C15 C31 122.75(16) . .
C9 C16 C13 123.46(17) . .
C9 C16 C5 123.35(18) . .
C13 C16 C5 112.87(16) . .
N18 C17 C22 122.25(17) . .
N18 C17 C3 117.31(16) . .
C22 C17 C3 120.38(17) . .
N18 C19 C20 123.6(2) . .
N18 C19 H19 118.2 . .
C20 C19 H19 118.2 . .
C19 C20 C21 118.62(19) . .
C19 C20 H20 120.7 . .
C21 C20 H20 120.7 . .
C20 C21 C22 118.53(19) . .
C20 C21 H21 120.7 . .
C22 C21 H21 120.7 . .
C17 C22 C21 119.12(19) . .
C17 C22 H22 120.4 . .
C21 C22 H22 120.4 . .
C26 C23 C24 109.1(2) . .
C26 C23 C25 108.2(2) . .
C24 C23 C25 109.0(2) . .
C26 C23 C7 110.37(18) . .
C24 C23 C7 107.84(18) . .
C25 C23 C7 112.29(18) . .
C23 C24 H241 109.5 . .
C23 C24 H242 109.5 . .
H241 C24 H242 109.5 . .
C23 C24 H243 109.5 . .
H241 C24 H243 109.5 . .
H242 C24 H243 109.5 . .
C23 C25 H251 109.5 . .
C23 C25 H252 109.5 . .
H251 C25 H252 109.5 . .
C23 C25 H253 109.5 . .
H251 C25 H253 109.5 . .
H252 C25 H253 109.5 . .
C23 C26 H261 109.5 . .
C23 C26 H262 109.5 . .
H261 C26 H262 109.5 . .
C23 C26 H263 109.5 . .
H261 C26 H263 109.5 . .
H262 C26 H263 109.5 . .
C30 C27 C29 109.02(18) . .
C30 C27 C28 108.17(18) . .
C29 C27 C28 109.39(19) . .
C30 C27 C11 112.40(17) . .
C29 C27 C11 108.52(17) . .
C28 C27 C11 109.31(17) . .
C27 C28 H281 109.5 . .
C27 C28 H282 109.5 . .
H281 C28 H282 109.5 . .
C27 C28 H283 109.5 . .
H281 C28 H283 109.5 . .
H282 C28 H283 109.5 . .
C27 C29 H291 109.5 . .
C27 C29 H292 109.5 . .
H291 C29 H292 109.5 . .
C27 C29 H293 109.5 . .
H291 C29 H293 109.5 . .
H292 C29 H293 109.5 . .
C27 C30 H301 109.5 . .
C27 C30 H302 109.5 . .
H301 C30 H302 109.5 . .
C27 C30 H303 109.5 . .
H301 C30 H303 109.5 . .
H302 C30 H303 109.5 . .
N32 C31 C36 123.54(17) . .
N32 C31 C15 116.38(17) . .
C36 C31 C15 120.08(17) . .
N32 C33 C34 123.6(2) . .
N32 C33 H33 118.2 . .
C34 C33 H33 118.2 . .
C35 C34 C33 119.2(2) . .
C35 C34 H34 120.4 . .
C33 C34 H34 120.4 . .
C34 C35 C36 118.4(2) . .
C34 C35 H35 120.8 . .
C36 C35 H35 120.8 . .
C31 C36 C35 118.61(19) . .
C31 C36 H36 120.7 . .
C35 C36 H36 120.7 . .
B8 C1 B10 114.81(15) . .
B8 C1 B11 114.70(16) . .
B10 C1 B11 62.94(13) . .
B8 C1 B7 62.93(13) . .
B10 C1 B7 115.00(15) . .
B11 C1 B7 62.59(13) . .
B8 C1 B9 62.60(13) . .
B10 C1 B9 62.61(13) . .
B11 C1 B9 114.52(15) . .
B7 C1 B9 114.69(16) . .
B8 C1 H1 117.6 . .
B10 C1 H1 117.5 . .
B11 C1 H1 117.8 . .
B7 C1 H1 117.6 . .
B9 C1 H1 117.9 . .
Cl1 B1 B6 121.42(14) . .
Cl1 B1 B7 121.68(15) . .
B6 B1 B7 108.06(15) . .
Cl1 B1 B11 122.69(15) . .
B6 B1 B11 107.39(16) . .
B7 B1 B11 60.13(12) . .
Cl1 B1 B2 120.78(15) . .
B6 B1 B2 60.27(12) . .
B7 B1 B2 60.12(12) . .
B11 B1 B2 108.11(16) . .
Cl1 B1 B5 122.06(14) . .
B6 B1 B5 59.97(12) . .
B7 B1 B5 107.97(16) . .
B11 B1 B5 59.48(12) . .
B2 B1 B5 108.40(16) . .
Cl2 B2 B8 121.49(14) . .
Cl2 B2 B7 121.83(15) . .
B8 B2 B7 60.14(12) . .
Cl2 B2 B6 122.87(14) . .
B8 B2 B6 107.13(16) . .
B7 B2 B6 106.95(15) . .
Cl2 B2 B3 121.41(15) . .
B8 B2 B3 59.75(13) . .
B7 B2 B3 107.97(16) . .
B6 B2 B3 60.00(13) . .
Cl2 B2 B1 122.56(15) . .
B8 B2 B1 107.49(16) . .
B7 B2 B1 59.58(12) . .
B6 B2 B1 59.41(12) . .
B3 B2 B1 107.79(16) . .
B9 B3 Cl3 121.36(15) . .
B9 B3 B8 60.30(13) . .
Cl3 B3 B8 121.00(14) . .
B9 B3 B6 107.10(16) . .
Cl3 B3 B6 123.28(14) . .
B8 B3 B6 107.20(15) . .
B9 B3 B2 108.28(15) . .
Cl3 B3 B2 121.33(15) . .
B8 B3 B2 59.85(13) . .
B6 B3 B2 59.99(12) . .
B9 B3 B4 59.54(13) . .
Cl3 B3 B4 122.71(15) . .
B8 B3 B4 107.58(15) . .
B6 B3 B4 59.54(12) . .
B2 B3 B4 107.96(15) . .
B9 B4 B10 60.43(13) . .
B9 B4 Cl4 122.14(15) . .
B10 B4 Cl4 121.84(15) . .
B9 B4 B6 107.41(16) . .
B10 B4 B6 107.61(15) . .
Cl4 B4 B6 121.82(14) . .
B9 B4 B5 108.16(15) . .
B10 B4 B5 59.89(13) . .
Cl4 B4 B5 121.39(14) . .
B6 B4 B5 59.91(13) . .
B9 B4 B3 59.40(13) . .
B10 B4 B3 107.92(15) . .
Cl4 B4 B3 121.83(15) . .
B6 B4 B3 60.06(13) . .
B5 B4 B3 108.16(16) . .
B11 B5 Cl5 119.71(14) . .
B11 B5 B10 60.46(13) . .
Cl5 B5 B10 121.54(15) . .
B11 B5 B6 107.38(15) . .
Cl5 B5 B6 123.62(14) . .
B10 B5 B6 107.38(15) . .
B11 B5 B4 108.03(15) . .
Cl5 B5 B4 123.71(14) . .
B10 B5 B4 59.69(13) . .
B6 B5 B4 59.82(13) . .
B11 B5 B1 59.91(12) . .
Cl5 B5 B1 120.81(15) . .
B10 B5 B1 108.09(15) . .
B6 B5 B1 59.52(12) . .
B4 B5 B1 107.69(15) . .
B1 B6 Cl6 120.87(15) . .
B1 B6 B4 108.83(15) . .
Cl6 B6 B4 121.42(14) . .
B1 B6 B5 60.51(12) . .
Cl6 B6 B5 120.84(14) . .
B4 B6 B5 60.27(13) . .
B1 B6 B2 60.32(12) . .
Cl6 B6 B2 121.45(15) . .
B4 B6 B2 108.67(15) . .
B5 B6 B2 108.87(15) . .
B1 B6 B3 108.51(15) . .
Cl6 B6 B3 121.89(14) . .
B4 B6 B3 60.40(13) . .
B5 B6 B3 108.72(15) . .
B2 B6 B3 60.01(12) . .
C1 B7 Cl7 121.93(14) . .
C1 B7 B1 104.38(15) . .
Cl7 B7 B1 124.66(15) . .
C1 B7 B11 58.55(12) . .
Cl7 B7 B11 119.99(15) . .
B1 B7 B11 59.98(12) . .
C1 B7 B2 104.22(15) . .
Cl7 B7 B2 125.22(15) . .
B1 B7 B2 60.30(12) . .
B11 B7 B2 108.14(15) . .
C1 B7 B8 58.21(12) . .
Cl7 B7 B8 121.25(14) . .
B1 B7 B8 107.73(15) . .
B11 B7 B8 107.50(16) . .
B2 B7 B8 59.73(12) . .
C1 B8 Cl8 120.88(14) . .
C1 B8 B3 104.88(15) . .
Cl8 B8 B3 125.34(15) . .
C1 B8 B2 105.04(15) . .
Cl8 B8 B2 124.92(15) . .
B3 B8 B2 60.41(12) . .
C1 B8 B9 59.12(12) . .
Cl8 B8 B9 120.44(15) . .
B3 B8 B9 59.53(13) . .
B2 B8 B9 108.11(15) . .
C1 B8 B7 58.86(12) . .
Cl8 B8 B7 119.68(14) . .
B3 B8 B7 108.49(15) . .
B2 B8 B7 60.13(12) . .
B9 B8 B7 108.50(15) . .
C1 B9 Cl9 122.75(15) . .
C1 B9 B3 104.74(16) . .
Cl9 B9 B3 123.61(15) . .
C1 B9 B4 104.51(15) . .
Cl9 B9 B4 123.95(15) . .
B3 B9 B4 61.06(13) . .
C1 B9 B8 58.29(12) . .
Cl9 B9 B8 120.60(15) . .
B3 B9 B8 60.17(13) . .
B4 B9 B8 108.68(16) . .
C1 B9 B10 58.44(12) . .
Cl9 B9 B10 120.68(16) . .
B3 B9 B10 108.86(16) . .
B4 B9 B10 59.95(13) . .
B8 B9 B10 107.79(16) . .
C1 B10 Cl10 121.26(15) . .
C1 B10 B4 104.65(15) . .
Cl10 B10 B4 125.20(15) . .
C1 B10 B5 104.42(16) . .
Cl10 B10 B5 125.23(15) . .
B4 B10 B5 60.43(12) . .
C1 B10 B9 58.95(12) . .
Cl10 B10 B9 120.38(16) . .
B4 B10 B9 59.62(12) . .
B5 B10 B9 107.95(16) . .
C1 B10 B11 58.55(12) . .
Cl10 B10 B11 120.45(15) . .
B4 B10 B11 107.91(16) . .
B5 B10 B11 59.57(13) . .
B9 B10 B11 107.94(16) . .
C1 B11 Cl11 122.20(14) . .
C1 B11 B5 104.68(15) . .
Cl11 B11 B5 124.34(15) . .
C1 B11 B1 104.53(15) . .
Cl11 B11 B1 124.36(16) . .
B5 B11 B1 60.61(12) . .
C1 B11 B7 58.86(12) . .
Cl11 B11 B7 120.06(14) . .
B5 B11 B7 108.67(15) . .
B1 B11 B7 59.88(12) . .
C1 B11 B10 58.50(13) . .
Cl11 B11 B10 120.72(15) . .
B5 B11 B10 59.97(13) . .
B1 B11 B10 108.25(15) . .
B7 B11 B10 108.26(16) . .
C42 C37 C38 120.1(2) . .
C42 C37 Cl12 119.7(2) . .
C38 C37 Cl12 120.20(19) . .
C39 C38 C37 119.8(2) . .
C39 C38 Cl13 119.1(2) . .
C37 C38 Cl13 121.12(18) . .
C38 C39 C40 119.9(3) . .
C38 C39 H39 120.1 . .
C40 C39 H39 120.1 . .
C39 C40 C41 120.2(2) . .
C39 C40 H40 119.9 . .
C41 C40 H40 119.9 . .
C42 C41 C40 119.6(2) . .
C42 C41 H41 120.2 . .
C40 C41 H41 120.2 . .
C41 C42 C37 120.4(2) . .
C41 C42 H42 119.8 . .
C37 C42 H42 119.8 . .

loop_
_geom_bond_atom_site_label_1
_geom_bond_atom_site_label_2
_geom_bond_distance
_geom_bond_site_symmetry_2
Ag1 N1 2.2396(15) .
Ag1 N18 2.2536(16) 2_665
Ag1 N2 2.4781(16) 2_665
Ag1 N32 2.6021(17) .
N1 C15 1.342(2) .
N1 N2 1.345(2) .
N2 C3 1.343(2) .
N18 C19 1.339(2) .
N18 C17 1.350(2) .
N32 C33 1.338(3) .
N32 C31 1.344(2) .
C3 C4 1.399(3) .
C3 C17 1.488(2) .
C4 C14 1.414(3) .
C4 C5 1.471(3) .
C5 C6 1.379(3) .
C5 C16 1.413(3) .
C6 C7 1.421(3) .
C6 H6 0.9500 .
C7 C8 1.387(3) .
C7 C23 1.539(3) .
C8 C9 1.419(3) .
C8 H8 0.9500 .
C9 C16 1.387(3) .
C9 C10 1.419(3) .
C10 C11 1.396(3) .
C10 H10 0.9500 .
C11 C12 1.421(3) .
C11 C27 1.542(3) .
C12 C13 1.385(3) .
C12 H12 0.9500 .
C13 C16 1.405(3) .
C13 C14 1.477(2) .
C14 C15 1.394(3) .
C15 C31 1.492(2) .
C17 C22 1.385(3) .
C19 C20 1.379(3) .
C19 H19 0.9500 .
C20 C21 1.386(3) .
C20 H20 0.9500 .
C21 C22 1.397(3) .
C21 H21 0.9500 .
C22 H22 0.9500 .
C23 C26 1.528(3) .
C23 C24 1.532(3) .
C23 C25 1.535(3) .
C24 H241 0.9800 .
C24 H242 0.9800 .
C24 H243 0.9800 .
C25 H251 0.9800 .
C25 H252 0.9800 .
C25 H253 0.9800 .
C26 H261 0.9800 .
C26 H262 0.9800 .
C26 H263 0.9800 .
C27 C30 1.523(3) .
C27 C29 1.527(3) .
C27 C28 1.542(3) .
C28 H281 0.9800 .
C28 H282 0.9800 .
C28 H283 0.9800 .
C29 H291 0.9800 .
C29 H292 0.9800 .
C29 H293 0.9800 .
C30 H301 0.9800 .
C30 H302 0.9800 .
C30 H303 0.9800 .
C31 C36 1.381(3) .
C33 C34 1.379(3) .
C33 H33 0.9500 .
C34 C35 1.372(3) .
C34 H34 0.9500 .
C35 C36 1.389(3) .
C35 H35 0.9500 .
C36 H36 0.9500 .
Cl1 B1 1.774(2) .
Cl2 B2 1.770(2) .
Cl3 B3 1.778(2) .
Cl4 B4 1.784(2) .
Cl5 B5 1.782(2) .
Cl6 B6 1.783(2) .
Cl7 B7 1.764(2) .
Cl8 B8 1.774(2) .
Cl9 B9 1.770(2) .
Cl10 B10 1.766(2) .
Cl11 B11 1.767(2) .
C1 B8 1.711(3) .
C1 B10 1.716(3) .
C1 B11 1.717(3) .
C1 B7 1.723(3) .
C1 B9 1.726(3) .
C1 H1 1.1200 .
B1 B6 1.779(3) .
B1 B7 1.782(3) .
B1 B11 1.784(3) .
B1 B2 1.795(3) .
B1 B5 1.797(3) .
B2 B8 1.785(3) .
B2 B7 1.792(3) .
B2 B6 1.794(3) .
B2 B3 1.795(3) .
B3 B9 1.771(3) .
B3 B8 1.783(3) .
B3 B6 1.795(3) .
B3 B4 1.801(3) .
B4 B9 1.774(3) .
B4 B10 1.780(3) .
B4 B6 1.785(3) .
B4 B5 1.793(3) .
B5 B11 1.776(3) .
B5 B10 1.783(3) .
B5 B6 1.787(3) .
B7 B11 1.787(3) .
B7 B8 1.792(3) .
B8 B9 1.785(3) .
B9 B10 1.788(3) .
B10 B11 1.792(3) .
Cl12 C37 1.740(2) .
Cl13 C38 1.738(2) .
C37 C42 1.375(3) .
C37 C38 1.385(3) .
C38 C39 1.376(3) .
C39 C40 1.382(4) .
C39 H39 0.9500 .
C40 C41 1.385(4) .
C40 H40 0.9500 .
C41 C42 1.373(4) .
C41 H41 0.9500 .
C42 H42 0.9500 .

loop_
_geom_torsion_atom_site_label_1
_geom_torsion_atom_site_label_2
_geom_torsion_atom_site_label_3
_geom_torsion_atom_site_label_4
_geom_torsion
_geom_torsion_site_symmetry_1
_geom_torsion_site_symmetry_4
N2 Ag1 N1 C15 158.54(13) 2_665 .
N32 Ag1 N1 C15 -5.68(13) . .
N2 Ag1 N1 N2 0.28(17) 2_665 .
N32 Ag1 N1 N2 -163.95(14) . .
C15 N1 N2 C3 -4.3(3) . .
Ag1 N1 N2 C3 152.94(14) . .
C15 N1 N2 Ag1 -157.51(13) . 2_665
Ag1 N1 N2 Ag1 -0.30(19) . 2_665
N1 Ag1 N32 C33 -155.8(2) . .
N18 Ag1 N32 C33 16.7(2) 2_665 .
N2 Ag1 N32 C33 84.0(3) 2_665 .
N1 Ag1 N32 C31 -18.83(12) . .
N18 Ag1 N32 C31 153.66(12) 2_665 .
N2 Ag1 N32 C31 -139.00(17) 2_665 .
N1 N2 C3 C4 -6.7(3) . .
Ag1 N2 C3 C4 150.15(15) 2_665 .
N1 N2 C3 C17 172.30(16) . .
Ag1 N2 C3 C17 -30.86(19) 2_665 .
N2 C3 C4 C14 11.2(3) . .
C17 C3 C4 C14 -167.74(17) . .
N2 C3 C4 C5 -163.1(2) . .
C17 C3 C4 C5 18.0(3) . .
C3 C4 C5 C6 6.0(4) . .
C14 C4 C5 C6 -168.6(2) . .
C3 C4 C5 C16 176.3(2) . .
C14 C4 C5 C16 1.7(2) . .
C16 C5 C6 C7 1.9(3) . .
C4 C5 C6 C7 171.2(2) . .
C5 C6 C7 C8 0.0(3) . .
C5 C6 C7 C23 -175.77(18) . .
C6 C7 C8 C9 -2.1(3) . .
C23 C7 C8 C9 173.70(19) . .
C7 C8 C9 C16 2.2(3) . .
C7 C8 C9 C10 -174.9(2) . .
C16 C9 C10 C11 -2.6(3) . .
C8 C9 C10 C11 174.5(2) . .
C9 C10 C11 C12 -0.5(3) . .
C9 C10 C11 C27 179.64(18) . .
C10 C11 C12 C13 2.3(3) . .
C27 C11 C12 C13 -177.82(18) . .
C11 C12 C13 C16 -0.9(3) . .
C11 C12 C13 C14 -174.2(2) . .
C3 C4 C14 C15 -5.1(3) . .
C5 C4 C14 C15 170.57(17) . .
C3 C4 C14 C13 -177.96(17) . .
C5 C4 C14 C13 -2.3(2) . .
C12 C13 C14 C15 4.5(4) . .
C16 C13 C14 C15 -169.3(2) . .
C12 C13 C14 C4 175.9(2) . .
C16 C13 C14 C4 2.0(2) . .
N2 N1 C15 C14 10.3(3) . .
Ag1 N1 C15 C14 -147.84(15) . .
N2 N1 C15 C31 -172.53(16) . .
Ag1 N1 C15 C31 29.3(2) . .
C4 C14 C15 N1 -5.3(3) . .
C13 C14 C15 N1 165.37(19) . .
C4 C14 C15 C31 177.71(17) . .
C13 C14 C15 C31 -11.6(3) . .
C10 C9 C16 C13 4.1(3) . .
C8 C9 C16 C13 -173.28(19) . .
C10 C9 C16 C5 177.14(18) . .
C8 C9 C16 C5 -0.3(3) . .
C12 C13 C16 C9 -2.4(3) . .
C14 C13 C16 C9 172.69(18) . .
C12 C13 C16 C5 -176.09(17) . .
C14 C13 C16 C5 -1.0(2) . .
C6 C5 C16 C9 -1.7(3) . .
C4 C5 C16 C9 -174.05(18) . .
C6 C5 C16 C13 171.94(18) . .
C4 C5 C16 C13 -0.4(2) . .
C19 N18 C17 C22 -2.5(3) . .
Ag1 N18 C17 C22 164.61(15) 2_665 .
C19 N18 C17 C3 -179.66(17) . .
Ag1 N18 C17 C3 -12.6(2) 2_665 .
N2 C3 C17 N18 30.9(2) . .
C4 C3 C17 N18 -150.10(19) . .
N2 C3 C17 C22 -146.32(18) . .
C4 C3 C17 C22 32.6(3) . .
C17 N18 C19 C20 0.8(3) . .
Ag1 N18 C19 C20 -165.78(17) 2_665 .
N18 C19 C20 C21 1.5(3) . .
C19 C20 C21 C22 -2.1(3) . .
N18 C17 C22 C21 1.8(3) . .
C3 C17 C22 C21 178.93(18) . .
C20 C21 C22 C17 0.5(3) . .
C8 C7 C23 C26 51.5(3) . .
C6 C7 C23 C26 -132.8(2) . .
C8 C7 C23 C24 -67.6(3) . .
C6 C7 C23 C24 108.1(2) . .
C8 C7 C23 C25 172.3(2) . .
C6 C7 C23 C25 -12.0(3) . .
C10 C11 C27 C30 174.87(19) . .
C12 C11 C27 C30 -5.0(3) . .
C10 C11 C27 C29 -64.5(2) . .
C12 C11 C27 C29 115.6(2) . .
C10 C11 C27 C28 54.8(3) . .
C12 C11 C27 C28 -125.1(2) . .
C33 N32 C31 C36 3.9(3) . .
Ag1 N32 C31 C36 -139.11(17) . .
C33 N32 C31 C15 -176.66(18) . .
Ag1 N32 C31 C15 40.35(17) . .
N1 C15 C31 N32 -52.4(2) . .
C14 C15 C31 N32 124.7(2) . .
N1 C15 C31 C36 127.12(19) . .
C14 C15 C31 C36 -55.8(3) . .
C31 N32 C33 C34 -2.5(3) . .
Ag1 N32 C33 C34 129.1(2) . .
N32 C33 C34 C35 -0.6(4) . .
C33 C34 C35 C36 2.3(3) . .
N32 C31 C36 C35 -2.2(3) . .
C15 C31 C36 C35 178.33(18) . .
C34 C35 C36 C31 -1.0(3) . .

loop_
_platon_squeeze_void_nr
_platon_squeeze_void_average_x
_platon_squeeze_void_average_y
_platon_squeeze_void_average_z
_platon_squeeze_void_volume
_platon_squeeze_void_count_electrons
_platon_squeeze_void_content
1 -0.000 0.500 -0.000 624 202 ' '
